data_1573650
_journal_paper_doi 10.1039/D4DT03036B
_chemical_formula_moiety 'C15 H22 Au O P'
_chemical_formula_sum 'C15 H22 Au O P'
_chemical_formula_weight 446.26
_space_group_crystal_system orthorhombic
_space_group_IT_number 29
_space_group_name_Hall 'P -2a -2ab'
_space_group_name_H-M_alt 'P b 21 a'
_atom_sites_solution_hydrogens geom
_atom_sites_solution_primary direct
_audit_creation_date 2024-05-06
_audit_creation_method
;
Olex2 1.5
(compiled 2024.02.16 svn.r378c4104 for OlexSys, GUI svn.r6928)
;
_audit_update_record
;
2024-07-24 deposited with the CCDC.	2025-01-09 downloaded from the CCDC.
;
_cell_angle_alpha 90
_cell_angle_beta 90
_cell_angle_gamma 90
_cell_formula_units_Z 8
_cell_length_a 17.2929(5)
_cell_length_b 9.9154(4)
_cell_length_c 16.8744(7)
_cell_measurement_reflns_used 4410
_cell_measurement_temperature 293(2)
_cell_measurement_theta_max 19.6220
_cell_measurement_theta_min 2.4550
_cell_volume 2893.39(19)
_computing_cell_refinement 'CrysAlisPro 1.171.42.49 (Rigaku OD, 2022)'
_computing_data_collection 'CrysAlisPro 1.171.42.49 (Rigaku OD, 2022)'
_computing_data_reduction 'CrysAlisPro 1.171.42.49 (Rigaku OD, 2022)'
_computing_molecular_graphics 'Olex2 1.5 (Dolomanov et al., 2009)'
_computing_publication_material 'Olex2 1.5 (Dolomanov et al., 2009)'
_computing_structure_refinement 'SHELXL 2018/3 (Sheldrick, 2015)'
_computing_structure_solution 'SHELXS  (Sheldrick, 2008)'
_diffrn_ambient_environment 'Diamond Anvil Cell filled with n-pentane/i-pentane 1:1 mixture'
_diffrn_ambient_pressure 940000
_diffrn_ambient_temperature 293(2)
_diffrn_crystal_treatment 'pressurized rapidly in n-pentane/i-pentane 1:1 mixture as a hydrostatic medium'
_diffrn_detector 'CCD plate'
_diffrn_detector_area_resol_mean 16.0128
_diffrn_detector_type Eos
_diffrn_measured_fraction_theta_full 0.741
_diffrn_measured_fraction_theta_max 0.666
_diffrn_measurement_details
;
List of Runs (angles in degrees, time in seconds):

  # Type    Start    End  Width  t~exp~   \w     \q     \k     \f   Frames
#--------------------------------------------------------------------------
  1  \w    -28.00   3.00   1.00  120.00    --   22.04  39.00 167.00   31
  2  \w    -42.00  32.00   1.00  120.00    --   22.04  26.00  -8.00   74
  3  \w     59.00  86.00   1.00  120.00    --   22.04-160.00  60.00   27
  4  \w     20.00  56.00   1.00  120.00    --   22.04-114.00  45.00   36
  5  \w     -8.00  36.00   1.00  120.00    --   22.04 -67.00-157.00   44
  6  \w    -30.00  12.00   1.00  120.00    --  -22.19  67.00 157.00   42
  7  \w    -39.00 -14.00   1.00  120.00    --  -22.19  97.00 -35.00   25
  8  \w    -84.00 -13.00   1.00  120.00    --  -22.19 114.00 135.00   71
  9  \w    -59.00  11.00   1.00  120.00    --  -22.19  67.00 -23.00   70
 10  \w    -70.00 -43.00   1.00  120.00    --  -22.19 137.00 114.00   27
 11  \w    -32.00  20.00   1.00  120.00    --  -22.19 -26.00   8.00   52
 12  \w   -108.00 -73.00   1.00  120.00    --  -22.19-160.00-120.00   35
 13  \w    -43.00 -16.00   1.00  120.00    --  -22.19 114.00 -45.00   27
 14  \w    -13.00  14.00   1.00  120.00    --  -22.19  39.00 167.00   27
 15  \w    -23.00   2.00   1.00  120.00    --  -22.19   0.00-150.00   25
;
_diffrn_measurement_device 'four-circle diffractometer'
_diffrn_measurement_device_type 'SuperNova, Single source at offset/far, Eos'
_diffrn_measurement_method '\w scans'
_diffrn_measurement_specimen_support 'Diamond Anvil Cell, effective opening angle 39 deg.'
_diffrn_orient_matrix_type 'CrysAlisPro convention (1999,Acta A55,543-557)'
_diffrn_orient_matrix_UB_11 -0.0038224658
_diffrn_orient_matrix_UB_12 0.0345569737
_diffrn_orient_matrix_UB_13 0.0259294213
_diffrn_orient_matrix_UB_21 -0.0321104269
_diffrn_orient_matrix_UB_22 -0.0046923637
_diffrn_orient_matrix_UB_23 -0.0027720715
_diffrn_orient_matrix_UB_31 0.0004467100
_diffrn_orient_matrix_UB_32 -0.0443697163
_diffrn_orient_matrix_UB_33 0.0204678075
_diffrn_radiation_monochromator mirror
_diffrn_radiation_probe x-ray
_diffrn_radiation_type 'Ag K\a'
_diffrn_radiation_wavelength 0.56087
_diffrn_reflns_av_R_equivalents 0.0479
_diffrn_reflns_av_unetI/netI 0.0663
_diffrn_reflns_Laue_measured_fraction_full 0.741
_diffrn_reflns_Laue_measured_fraction_max 0.666
_diffrn_reflns_limit_h_max 22
_diffrn_reflns_limit_h_min -21
_diffrn_reflns_limit_k_max 9
_diffrn_reflns_limit_k_min -11
_diffrn_reflns_limit_l_max 17
_diffrn_reflns_limit_l_min -14
_diffrn_reflns_number 12415
_diffrn_reflns_point_group_measured_fraction_full 0.612
_diffrn_reflns_point_group_measured_fraction_max 0.534
_diffrn_reflns_theta_full 19.665
_diffrn_reflns_theta_max 21.101
_diffrn_reflns_theta_min 2.466
_diffrn_source 'micro-focus sealed X-ray tube'
_diffrn_source_type 'SuperNova (Ag) X-ray Source'
_exptl_absorpt_coefficient_mu 5.550
_exptl_absorpt_correction_T_max 0.66606
_exptl_absorpt_correction_T_min 0.65910
_exptl_absorpt_correction_type sphere
_exptl_absorpt_process_details
;
CrysAlisPro 1.171.42.49 (Rigaku Oxford Diffraction, 2022)
Spherical absorption correction
using equivalent radius and absorption coefficient.
Empirical absorption correction using spherical harmonics,
implemented in SCALE3 ABSPACK scaling algorithm.
;
_exptl_crystal_colour 'clear violet'
_exptl_crystal_colour_lustre clear
_exptl_crystal_colour_primary violet
_exptl_crystal_density_diffrn 2.049
_exptl_crystal_description needle
_exptl_crystal_F_000 1712
_exptl_crystal_preparation
'Mounted in a Diamond-Anvil Cell using n-pentane/i-pentane 1:1 mixture as pressure medium.,Luminescent'
_exptl_crystal_pressure_history 'Pressurized to 0.94 GPa and left to stabilize over ? hours.'
_exptl_crystal_recrystallization_method 'Re-crystallisation from solvent: n-pentane/dichloromethane'
_exptl_crystal_size_max 0.16
_exptl_crystal_size_mid 0.12
_exptl_crystal_size_min 0.10
_exptl_crystal_size_rad 0.400
_refine_diff_density_max 0.871
_refine_diff_density_min -0.676
_refine_diff_density_rms 0.138
_refine_ls_abs_structure_details
;
 Refined as an inversion twin.
;
_refine_ls_abs_structure_Flack 0.69(4)
_refine_ls_extinction_method none
_refine_ls_goodness_of_fit_ref 1.039
_refine_ls_hydrogen_treatment constr
_refine_ls_matrix_type full
_refine_ls_number_parameters 334
_refine_ls_number_reflns 3426
_refine_ls_number_restraints 115
_refine_ls_restrained_S_all 1.025
_refine_ls_R_factor_all 0.0830
_refine_ls_R_factor_gt 0.0395
_refine_ls_shift/su_max 0.001
_refine_ls_shift/su_mean 0.000
_refine_ls_structure_factor_coef Fsqd
_refine_ls_weighting_details 'w=1/[\s^2^(Fo^2^)+(0.0148P)^2^] where P=(Fo^2^+2Fc^2^)/3'
_refine_ls_weighting_scheme calc
_refine_ls_wR_factor_gt 0.0447
_refine_ls_wR_factor_ref 0.0524
_reflns_Friedel_coverage 0.513
_reflns_Friedel_fraction_full 0.464
_reflns_Friedel_fraction_max 0.385
_reflns_number_gt 2335
_reflns_number_total 3426
_reflns_threshold_expression 'I > 2\s(I)'
_cod_data_source_file d4dt03036b2.cif
_cod_data_source_block appr6_0p94GPa
_cod_original_cell_volume 2893.39(17)
_cod_database_code 1573650
_shelx_shelxl_version_number 2018/3
_chemical_oxdiff_formula C15H22OPAu
_shelx_space_group_comment
;
The symmetry employed for this shelxl refinement is uniquely defined
by the following loop, which should always be used as a source of
symmetry information in preference to the above space-group names.
They are only intended as comments.
;
_diffrn_orient_matrix_axis[1] matrixX
_diffrn_orient_matrix_axis[2] matrixY
_diffrn_orient_matrix_axis[3] matrixZ
_olex2_refinement_description
;
1. Twinned data refinement
 Scales: 0.31(4)
 0.69(4)
2. Fixed Uiso
 At 1.2 times of:
  All C(H) groups, All C(H,H) groups
 At 1.5 times of:
  All C(H,H,H) groups
3. Uiso/Uaniso restraints and constraints
C23 \\sim C28 \\sim C27 \\sim C26 \\sim C25 \\sim C24: within 1.7A with sigma
of 0.02 and sigma for terminal atoms of 0.04 within 1.7A
C11 \\sim C10: within 1.7A with sigma of 0.02 and sigma for terminal atoms of
0.04 within 1.7A
4. Rigid body (RIGU) restrains
 C3, C8, C7, C6, C5, C4
 with sigma for 1-2 distances of 0.004 and sigma for 1-3 distances of 0.004
 C26, C27, C28, C23, C24, C25
 with sigma for 1-2 distances of 0.004 and sigma for 1-3 distances of 0.004
5.a Secondary CH2 refined with riding coordinates:
 C10(H10A,H10B), C30(H30A,H30B), C32(H32A,H32B), C12(H12A,H12B), C14(H14A,
 H14B), C34(H34A,H34B)
5.b Aromatic/amide H refined with riding coordinates:
 C27(H27), C24(H24), C28(H28), C25(H25), C7(H7), C8(H8), C4(H4), C5(H5)
5.c Idealised Me refined as rotating group:
 C11(H11A,H11B,H11C), C31(H31A,H31B,H31C), C9(H9A,H9B,H9C), C35(H35A,H35B,
 H35C), C33(H33A,H33B,H33C), C15(H15A,H15B,H15C), C13(H13A,H13B,H13C), C29(H29A,
 H29B,H29C)
;
_olex2_submission_special_instructions 'No special instructions were received'
_oxdiff_exptl_absorpt_empirical_details
;
Empirical correction (ABSPACK) includes:
- Absorption correction using spherical harmonics
- Frame scaling
;
_oxdiff_exptl_absorpt_empirical_full_max 1.313
_oxdiff_exptl_absorpt_empirical_full_min 0.700

loop_
_space_group_symop_operation_xyz
'x, y, z'
'-x, y+1/2, -z'
'x+1/2, y, -z'
'-x+1/2, y+1/2, z'

loop_
_atom_site_label
_atom_site_type_symbol
_atom_site_fract_x
_atom_site_fract_y
_atom_site_fract_z
_atom_site_U_iso_or_equiv
_atom_site_adp_type
_atom_site_occupancy
_atom_site_site_symmetry_order
_atom_site_calc_flag
_atom_site_refinement_flags_posn
_atom_site_refinement_flags_adp
_atom_site_refinement_flags_occupancy
_atom_site_disorder_assembly
_atom_site_disorder_group
Au2 Au 0.63315(3) -0.00590(5) 0.42161(7) 0.0382(3) Uani 1 1 d . . . . .
Au1 Au 0.37660(3) 0.70475(5) 0.07702(7) 0.0377(3) Uani 1 1 d . . . . .
P1 P 0.3774(2) 0.8977(13) 0.0045(5) 0.034(3) Uani 1 1 d . . . . .
P2 P 0.6279(2) -0.1968(12) 0.4980(5) 0.033(3) Uani 1 1 d . . . . .
C23 C 0.6328(8) 0.417(3) 0.303(2) 0.029(5) Uani 1 1 d . U . . .
C21 C 0.6339(10) 0.173(4) 0.366(2) 0.046(11) Uani 1 1 d . . . . .
C26 C 0.6381(9) 0.671(3) 0.2338(18) 0.037(5) Uani 1 1 d . U . . .
C22 C 0.6353(11) 0.285(4) 0.341(2) 0.040(10) Uani 1 1 d . . . . .
O2 O 0.6426(8) 0.794(2) 0.1961(13) 0.057(5) Uani 1 1 d . . . . .
C1 C 0.3773(10) 0.526(4) 0.134(2) 0.040(9) Uani 1 1 d . . . . .
C2 C 0.3779(10) 0.415(3) 0.160(2) 0.036(9) Uani 1 1 d . . . . .
C27 C 0.5671(10) 0.618(2) 0.2620(14) 0.039(5) Uani 1 1 d . U . . .
H27 H 0.521311 0.666435 0.257465 0.047 Uiso 1 1 calc R U . . .
C24 C 0.7032(8) 0.4729(18) 0.2750(11) 0.036(4) Uani 1 1 d . U . . .
H24 H 0.749047 0.424605 0.279759 0.043 Uiso 1 1 calc R U . . .
C28 C 0.5678(8) 0.490(2) 0.2965(11) 0.039(4) Uani 1 1 d . U . . .
H28 H 0.521725 0.454362 0.315615 0.047 Uiso 1 1 calc R U . . .
C25 C 0.7034(9) 0.5965(17) 0.2412(13) 0.036(5) Uani 1 1 d . U . . .
H25 H 0.749848 0.631371 0.222441 0.043 Uiso 1 1 calc R U . . .
C7 C 0.4479(11) 0.114(2) 0.2714(15) 0.046(6) Uani 1 1 d . . . . .
H7 H 0.489851 0.090448 0.302830 0.055 Uiso 1 1 calc R U . . .
C8 C 0.4455(8) 0.237(2) 0.2360(13) 0.046(6) Uani 1 1 d . . . . .
H8 H 0.487792 0.293574 0.241496 0.055 Uiso 1 1 calc R U . . .
C3 C 0.3811(10) 0.282(3) 0.190(2) 0.043(7) Uani 1 1 d . . . . .
C10 C 0.4047(8) 0.8635(16) -0.0970(10) 0.040(5) Uani 1 1 d . U . . .
H10A H 0.382094 0.931740 -0.131049 0.047 Uiso 1 1 calc R U . . .
H10B H 0.460482 0.870149 -0.101710 0.047 Uiso 1 1 calc R U . . .
C11 C 0.3793(8) 0.726(2) -0.1254(17) 0.052(7) Uani 1 1 d . U . . .
H11A H 0.389938 0.717653 -0.181032 0.078 Uiso 1 1 calc R U . . .
H11B H 0.324860 0.715502 -0.116368 0.078 Uiso 1 1 calc R U . . .
H11C H 0.407062 0.657669 -0.096886 0.078 Uiso 1 1 calc R U . . .
C31 C 0.6622(9) -0.038(2) 0.6303(14) 0.044(6) Uani 1 1 d . . . . .
H31A H 0.680575 0.033948 0.597337 0.067 Uiso 1 1 calc R U . . .
H31B H 0.688615 -0.035621 0.680355 0.067 Uiso 1 1 calc R U . . .
H31C H 0.607619 -0.027758 0.638886 0.067 Uiso 1 1 calc R U . . .
C30 C 0.6775(8) -0.1716(16) 0.5902(11) 0.042(5) Uani 1 1 d . . . . .
H30A H 0.662910 -0.243442 0.626187 0.051 Uiso 1 1 calc R U . . .
H30B H 0.732659 -0.179418 0.580693 0.051 Uiso 1 1 calc R U . . .
O1 O 0.3987(8) -0.099(2) 0.2968(12) 0.058(5) Uani 1 1 d . . . . .
C4 C 0.3203(8) 0.189(2) 0.1844(11) 0.041(5) Uani 1 1 d . . . . .
H4 H 0.276490 0.213448 0.155773 0.049 Uiso 1 1 calc R U . . .
C32 C 0.6689(9) -0.3454(16) 0.4533(12) 0.045(6) Uani 1 1 d . . . . .
H32A H 0.645505 -0.359311 0.401691 0.054 Uiso 1 1 calc R U . . .
H32B H 0.723925 -0.331503 0.445390 0.054 Uiso 1 1 calc R U . . .
C12 C 0.2849(7) 0.979(2) -0.0008(10) 0.046(6) Uani 1 1 d . . . . .
H12A H 0.269911 1.005609 0.052384 0.056 Uiso 1 1 calc R U . . .
H12B H 0.290721 1.061337 -0.031618 0.056 Uiso 1 1 calc R U . . .
C14 C 0.4450(8) 1.0291(16) 0.0357(13) 0.043(5) Uani 1 1 d . . . . .
H14A H 0.437113 1.046208 0.091703 0.051 Uiso 1 1 calc R U . . .
H14B H 0.497174 0.995149 0.029240 0.051 Uiso 1 1 calc R U . . .
C9 C 0.3469(9) -0.201(2) 0.2847(13) 0.063(6) Uani 1 1 d . . . . .
H9A H 0.339677 -0.214030 0.228876 0.094 Uiso 1 1 calc R U . . .
H9B H 0.298349 -0.177328 0.308701 0.094 Uiso 1 1 calc R U . . .
H9C H 0.366090 -0.282392 0.308151 0.094 Uiso 1 1 calc R U . . .
C35 C 0.4778(8) -0.2641(17) 0.4534(11) 0.051(6) Uani 1 1 d . . . . .
H35A H 0.479103 -0.187947 0.418292 0.077 Uiso 1 1 calc R U . . .
H35B H 0.425469 -0.280901 0.469542 0.077 Uiso 1 1 calc R U . . .
H35C H 0.497832 -0.341991 0.426612 0.077 Uiso 1 1 calc R U . . .
C34 C 0.5275(7) -0.2342(17) 0.5267(13) 0.044(5) Uani 1 1 d . . . . .
H34A H 0.526705 -0.311555 0.561886 0.052 Uiso 1 1 calc R U . . .
H34B H 0.505993 -0.157825 0.555022 0.052 Uiso 1 1 calc R U . . .
C6 C 0.3879(10) 0.026(3) 0.2605(18) 0.042(6) Uani 1 1 d . . . . .
C5 C 0.3232(10) 0.062(2) 0.2199(14) 0.041(6) Uani 1 1 d . . . . .
H5 H 0.281658 0.002732 0.215773 0.049 Uiso 1 1 calc R U . . .
C33 C 0.6565(10) -0.474(2) 0.5050(11) 0.063(7) Uani 1 1 d . . . . .
H33A H 0.670751 -0.552708 0.475025 0.095 Uiso 1 1 calc R U . . .
H33B H 0.603104 -0.480539 0.520043 0.095 Uiso 1 1 calc R U . . .
H33C H 0.688064 -0.468662 0.551688 0.095 Uiso 1 1 calc R U . . .
C15 C 0.4386(9) 1.161(2) -0.0081(12) 0.057(8) Uani 1 1 d . . . . .
H15A H 0.436237 1.144557 -0.064099 0.085 Uiso 1 1 calc R U . . .
H15B H 0.482869 1.216262 0.003516 0.085 Uiso 1 1 calc R U . . .
H15C H 0.392474 1.207586 0.008343 0.085 Uiso 1 1 calc R U . . .
C13 C 0.2217(7) 0.8996(15) -0.0355(11) 0.048(5) Uani 1 1 d . . . . .
H13A H 0.230233 0.889381 -0.091420 0.072 Uiso 1 1 calc R U . . .
H13B H 0.173402 0.945134 -0.026878 0.072 Uiso 1 1 calc R U . . .
H13C H 0.220098 0.812354 -0.010956 0.072 Uiso 1 1 calc R U . . .
C29 C 0.5769(10) 0.879(2) 0.1994(14) 0.070(8) Uani 1 1 d . . . . .
H29A H 0.534559 0.836334 0.172459 0.105 Uiso 1 1 calc R U . . .
H29B H 0.588561 0.963286 0.174306 0.105 Uiso 1 1 calc R U . . .
H29C H 0.563107 0.894424 0.253761 0.105 Uiso 1 1 calc R U . . .

loop_
_atom_site_aniso_label
_atom_site_aniso_U_11
_atom_site_aniso_U_22
_atom_site_aniso_U_33
_atom_site_aniso_U_23
_atom_site_aniso_U_13
_atom_site_aniso_U_12
Au2 0.0456(4) 0.0313(7) 0.0377(9) 0.0044(9) -0.0010(4) -0.0010(4)
Au1 0.0432(3) 0.0322(7) 0.0377(9) 0.0055(9) 0.0017(4) 0.0003(3)
P1 0.033(3) 0.037(8) 0.031(10) 0.000(4) -0.004(3) 0.001(2)
P2 0.043(4) 0.022(7) 0.033(10) 0.001(3) 0.000(3) -0.002(3)
C23 0.036(7) 0.018(10) 0.032(15) -0.006(8) -0.003(8) -0.006(6)
C21 0.033(11) 0.03(3) 0.07(3) 0.007(18) 0.013(11) 0.008(9)
C26 0.044(8) 0.012(10) 0.055(15) 0.001(8) -0.002(9) -0.012(6)
C22 0.042(12) 0.04(3) 0.04(3) -0.007(18) 0.005(11) 0.005(12)
O2 0.089(9) 0.029(12) 0.053(15) 0.018(8) 0.010(10) -0.004(9)
C1 0.059(14) 0.03(3) 0.03(3) -0.003(15) 0.003(10) -0.007(10)
C2 0.044(12) 0.02(2) 0.05(3) 0.006(17) -0.001(11) -0.004(11)
C27 0.041(7) 0.025(9) 0.052(14) 0.011(8) 0.000(8) 0.004(7)
C24 0.038(6) 0.027(10) 0.043(12) -0.001(7) 0.007(7) -0.001(6)
C28 0.038(6) 0.020(9) 0.059(13) 0.006(9) 0.003(7) -0.004(7)
C25 0.044(8) 0.021(10) 0.043(13) -0.007(7) 0.008(8) -0.006(6)
C7 0.048(10) 0.062(14) 0.028(16) 0.000(9) -0.016(9) 0.001(8)
C8 0.036(8) 0.057(15) 0.045(17) 0.001(10) 0.011(8) 0.001(8)
C3 0.055(9) 0.055(14) 0.019(19) 0.009(11) 0.019(9) 0.007(9)
C10 0.049(9) 0.030(12) 0.040(17) 0.010(8) 0.000(9) -0.001(8)
C11 0.039(8) 0.016(12) 0.100(19) -0.026(11) 0.009(10) -0.008(8)
C31 0.061(10) 0.046(18) 0.026(17) 0.003(9) -0.002(11) 0.009(11)
C30 0.051(9) 0.036(13) 0.039(18) 0.004(9) -0.005(10) -0.004(8)
O1 0.089(10) 0.046(15) 0.040(15) 0.011(10) -0.014(11) -0.018(10)
C4 0.035(7) 0.054(12) 0.035(16) 0.008(9) 0.005(8) 0.019(8)
C32 0.049(9) 0.026(13) 0.06(2) -0.010(9) -0.008(10) 0.008(8)
C12 0.031(8) 0.055(16) 0.053(19) 0.005(9) -0.005(8) -0.015(11)
C14 0.046(9) 0.041(16) 0.041(18) 0.002(9) -0.011(9) 0.000(8)
C9 0.091(14) 0.045(16) 0.05(2) 0.018(11) 0.014(12) -0.015(11)
C35 0.051(10) 0.053(16) 0.049(19) 0.004(9) -0.007(10) -0.013(9)
C34 0.040(10) 0.053(16) 0.038(16) -0.004(10) 0.014(10) -0.002(9)
C6 0.054(9) 0.034(13) 0.037(18) 0.002(10) -0.009(10) 0.013(8)
C5 0.044(8) 0.050(12) 0.029(16) 0.003(9) -0.013(9) -0.015(8)
C33 0.094(12) 0.039(17) 0.06(2) -0.007(9) -0.007(11) 0.018(12)
C15 0.035(9) 0.053(18) 0.08(2) 0.010(11) 0.006(9) -0.002(9)
C13 0.034(8) 0.041(13) 0.070(17) 0.005(10) -0.002(9) 0.003(8)
C29 0.092(14) 0.056(19) 0.06(2) 0.028(12) 0.023(13) 0.027(13)

loop_
_atom_type_symbol
_atom_type_description
_atom_type_scat_dispersion_real
_atom_type_scat_dispersion_imag
_atom_type_scat_source
C C 0.0013 0.0009 'International Tables Vol C Tables 4.2.6.8 and 6.1.1.4'
H H 0.0000 0.0000 'International Tables Vol C Tables 4.2.6.8 and 6.1.1.4'
O O 0.0058 0.0036 'International Tables Vol C Tables 4.2.6.8 and 6.1.1.4'
P P 0.0671 0.0586 'International Tables Vol C Tables 4.2.6.8 and 6.1.1.4'
Au Au -0.6570 6.0260 'International Tables Vol C Tables 4.2.6.8 and 6.1.1.4'

loop_
_axis.id
_axis.type
_axis.equipment
_axis.parity
_axis.depends_on
_axis.zero
_axis.vector[1]
_axis.vector[2]
_axis.vector[3]
source . source . . . 0.99999995 0.00000000 0.00030037
omega rotation goniometer -1 . 0.33691000 0.00000000 0.00000000 1.00000000
kappa rotation goniometer -1 omega 0.00043000 -0.76615415 0.00000000 0.64265684
phi rotation goniometer -1 kappa . 0.00004800 0.00000000 1.00000000
theta rotation goniometer -1 . 0.40226000 0.00000000 0.00000000 1.00000000
matrixX general general . phi . 1.00000000 0.00000000 0.00000000
matrixY general general . phi . 0.00000000 1.00000000 0.00000000
matrixZ general general . phi . 0.00000000 0.00000000 1.00000000
dacX translation general . phi . 0.00000000 1.00000000 0.00000000
dacY translation general . phi . -1.00000000 0.00000000 0.00000000
dacZ translation general . phi . 0.00000000 0.00000000 1.00000000

loop_
_geom_angle_atom_site_label_1
_geom_angle_atom_site_label_2
_geom_angle_atom_site_label_3
_geom_angle
_geom_angle_site_symmetry_1
_geom_angle_site_symmetry_3
_geom_angle_publ_flag
C21 Au2 P2 173.2(11) . . ?
C1 Au1 P1 175.7(12) . . ?
C10 P1 Au1 110.7(8) . . ?
C10 P1 C14 103.8(9) . . ?
C12 P1 Au1 113.7(7) . . ?
C12 P1 C10 105.7(8) . . ?
C12 P1 C14 105.2(10) . . ?
C14 P1 Au1 116.7(7) . . ?
C30 P2 Au2 110.7(7) . . ?
C30 P2 C32 106.8(9) . . ?
C30 P2 C34 104.6(9) . . ?
C32 P2 Au2 115.1(7) . . ?
C32 P2 C34 108.5(9) . . ?
C34 P2 Au2 110.6(7) . . ?
C24 C23 C22 118.3(17) . . ?
C28 C23 C22 123.1(19) . . ?
C28 C23 C24 119(2) . . ?
C22 C21 Au2 173(4) . . ?
O2 C26 C27 122.3(18) . . ?
C25 C26 O2 118.7(19) . . ?
C25 C26 C27 119(2) . . ?
C21 C22 C23 174(4) . . ?
C26 O2 C29 117.6(17) . . ?
C2 C1 Au1 174(4) . . ?
C1 C2 C3 178(3) . . ?
C26 C27 H27 120.9 . . ?
C28 C27 C26 118.1(17) . . ?
C28 C27 H27 120.9 . . ?
C23 C24 H24 120.0 . . ?
C25 C24 C23 119.9(17) . . ?
C25 C24 H24 120.0 . . ?
C23 C28 C27 122.3(19) . . ?
C23 C28 H28 118.9 . . ?
C27 C28 H28 118.9 . . ?
C26 C25 H25 118.9 . . ?
C24 C25 C26 122.2(18) . . ?
C24 C25 H25 118.9 . . ?
C8 C7 H7 120.3 . . ?
C8 C7 C6 119(2) . . ?
C6 C7 H7 120.3 . . ?
C7 C8 H8 118.5 . . ?
C7 C8 C3 123(2) . . ?
C3 C8 H8 118.5 . . ?
C2 C3 C8 121(2) . . ?
C4 C3 C2 124(2) . . ?
C4 C3 C8 115(2) . . ?
P1 C10 H10A 108.9 . . ?
P1 C10 H10B 108.9 . . ?
H10A C10 H10B 107.8 . . ?
C11 C10 P1 113.2(14) . . ?
C11 C10 H10A 108.9 . . ?
C11 C10 H10B 108.9 . . ?
C10 C11 H11A 109.5 . . ?
C10 C11 H11B 109.5 . . ?
C10 C11 H11C 109.5 . . ?
H11A C11 H11B 109.5 . . ?
H11A C11 H11C 109.5 . . ?
H11B C11 H11C 109.5 . . ?
H31A C31 H31B 109.5 . . ?
H31A C31 H31C 109.5 . . ?
H31B C31 H31C 109.5 . . ?
C30 C31 H31A 109.5 . . ?
C30 C31 H31B 109.5 . . ?
C30 C31 H31C 109.5 . . ?
P2 C30 H30A 108.5 . . ?
P2 C30 H30B 108.5 . . ?
C31 C30 P2 115.3(13) . . ?
C31 C30 H30A 108.5 . . ?
C31 C30 H30B 108.5 . . ?
H30A C30 H30B 107.5 . . ?
C9 O1 C6 120.2(19) . . ?
C3 C4 H4 118.8 . . ?
C3 C4 C5 122.3(19) . . ?
C5 C4 H4 118.8 . . ?
P2 C32 H32A 109.1 . . ?
P2 C32 H32B 109.1 . . ?
H32A C32 H32B 107.9 . . ?
C33 C32 P2 112.4(14) . . ?
C33 C32 H32A 109.1 . . ?
C33 C32 H32B 109.1 . . ?
P1 C12 H12A 108.3 . . ?
P1 C12 H12B 108.3 . . ?
H12A C12 H12B 107.4 . . ?
C13 C12 P1 116.1(15) . . ?
C13 C12 H12A 108.3 . . ?
C13 C12 H12B 108.3 . . ?
P1 C14 H14A 108.4 . . ?
P1 C14 H14B 108.4 . . ?
H14A C14 H14B 107.4 . . ?
C15 C14 P1 115.6(14) . . ?
C15 C14 H14A 108.4 . . ?
C15 C14 H14B 108.4 . . ?
O1 C9 H9A 109.5 . . ?
O1 C9 H9B 109.5 . . ?
O1 C9 H9C 109.5 . . ?
H9A C9 H9B 109.5 . . ?
H9A C9 H9C 109.5 . . ?
H9B C9 H9C 109.5 . . ?
H35A C35 H35B 109.5 . . ?
H35A C35 H35C 109.5 . . ?
H35B C35 H35C 109.5 . . ?
C34 C35 H35A 109.5 . . ?
C34 C35 H35B 109.5 . . ?
C34 C35 H35C 109.5 . . ?
P2 C34 H34A 109.5 . . ?
P2 C34 H34B 109.5 . . ?
C35 C34 P2 110.8(12) . . ?
C35 C34 H34A 109.5 . . ?
C35 C34 H34B 109.5 . . ?
H34A C34 H34B 108.1 . . ?
C7 C6 O1 114(2) . . ?
C5 C6 C7 122(2) . . ?
C5 C6 O1 124(2) . . ?
C4 C5 H5 120.7 . . ?
C6 C5 C4 118.7(17) . . ?
C6 C5 H5 120.7 . . ?
C32 C33 H33A 109.5 . . ?
C32 C33 H33B 109.5 . . ?
C32 C33 H33C 109.5 . . ?
H33A C33 H33B 109.5 . . ?
H33A C33 H33C 109.5 . . ?
H33B C33 H33C 109.5 . . ?
C14 C15 H15A 109.5 . . ?
C14 C15 H15B 109.5 . . ?
C14 C15 H15C 109.5 . . ?
H15A C15 H15B 109.5 . . ?
H15A C15 H15C 109.5 . . ?
H15B C15 H15C 109.5 . . ?
C12 C13 H13A 109.5 . . ?
C12 C13 H13B 109.5 . . ?
C12 C13 H13C 109.5 . . ?
H13A C13 H13B 109.5 . . ?
H13A C13 H13C 109.5 . . ?
H13B C13 H13C 109.5 . . ?
O2 C29 H29A 109.5 . . ?
O2 C29 H29B 109.5 . . ?
O2 C29 H29C 109.5 . . ?
H29A C29 H29B 109.5 . . ?
H29A C29 H29C 109.5 . . ?
H29B C29 H29C 109.5 . . ?

loop_
_geom_bond_atom_site_label_1
_geom_bond_atom_site_label_2
_geom_bond_distance
_geom_bond_site_symmetry_2
_geom_bond_publ_flag
Au2 P2 2.292(11) . ?
Au2 C21 2.01(4) . ?
Au1 P1 2.271(12) . ?
Au1 C1 2.01(4) . ?
P1 C10 1.809(18) . ?
P1 C12 1.794(16) . ?
P1 C14 1.828(18) . ?
P2 C30 1.794(17) . ?
P2 C32 1.801(18) . ?
P2 C34 1.840(13) . ?
C23 C22 1.46(5) . ?
C23 C24 1.42(2) . ?
C23 C28 1.34(2) . ?
C21 C22 1.18(4) . ?
C26 O2 1.37(3) . ?
C26 C27 1.42(3) . ?
C26 C25 1.36(2) . ?
O2 C29 1.41(2) . ?
C1 C2 1.19(4) . ?
C2 C3 1.41(4) . ?
C27 H27 0.9300 . ?
C27 C28 1.39(3) . ?
C24 H24 0.9300 . ?
C24 C25 1.35(2) . ?
C28 H28 0.9300 . ?
C25 H25 0.9300 . ?
C7 H7 0.9300 . ?
C7 C8 1.35(3) . ?
C7 C6 1.37(3) . ?
C8 H8 0.9300 . ?
C8 C3 1.43(3) . ?
C3 C4 1.40(3) . ?
C10 H10A 0.9700 . ?
C10 H10B 0.9700 . ?
C10 C11 1.51(2) . ?
C11 H11A 0.9600 . ?
C11 H11B 0.9600 . ?
C11 H11C 0.9600 . ?
C31 H31A 0.9600 . ?
C31 H31B 0.9600 . ?
C31 H31C 0.9600 . ?
C31 C30 1.51(2) . ?
C30 H30A 0.9700 . ?
C30 H30B 0.9700 . ?
O1 C9 1.36(3) . ?
O1 C6 1.40(3) . ?
C4 H4 0.9300 . ?
C4 C5 1.40(3) . ?
C32 H32A 0.9700 . ?
C32 H32B 0.9700 . ?
C32 C33 1.56(3) . ?
C12 H12A 0.9700 . ?
C12 H12B 0.9700 . ?
C12 C13 1.472(19) . ?
C14 H14A 0.9700 . ?
C14 H14B 0.9700 . ?
C14 C15 1.51(3) . ?
C9 H9A 0.9600 . ?
C9 H9B 0.9600 . ?
C9 H9C 0.9600 . ?
C35 H35A 0.9600 . ?
C35 H35B 0.9600 . ?
C35 H35C 0.9600 . ?
C35 C34 1.534(19) . ?
C34 H34A 0.9700 . ?
C34 H34B 0.9700 . ?
C6 C5 1.36(3) . ?
C5 H5 0.9300 . ?
C33 H33A 0.9600 . ?
C33 H33B 0.9600 . ?
C33 H33C 0.9600 . ?
C15 H15A 0.9600 . ?
C15 H15B 0.9600 . ?
C15 H15C 0.9600 . ?
C13 H13A 0.9600 . ?
C13 H13B 0.9600 . ?
C13 H13C 0.9600 . ?
C29 H29A 0.9600 . ?
C29 H29B 0.9600 . ?
C29 H29C 0.9600 . ?

loop_
_geom_torsion_atom_site_label_1
_geom_torsion_atom_site_label_2
_geom_torsion_atom_site_label_3
_geom_torsion_atom_site_label_4
_geom_torsion
_geom_torsion_site_symmetry_1
_geom_torsion_site_symmetry_2
_geom_torsion_site_symmetry_3
_geom_torsion_site_symmetry_4
_geom_torsion_publ_flag
Au2 P2 C30 C31 43.3(15) . . . . ?
Au2 P2 C32 C33 -174.6(11) . . . . ?
Au2 P2 C34 C35 63.0(12) . . . . ?
Au1 P1 C10 C11 31.9(14) . . . . ?
Au1 P1 C12 C13 -59.3(15) . . . . ?
Au1 P1 C14 C15 -173.9(12) . . . . ?
C23 C24 C25 C26 1(4) . . . . ?
C26 C27 C28 C23 -1(4) . . . . ?
C22 C23 C24 C25 -179(3) . . . . ?
C22 C23 C28 C27 178(3) . . . . ?
O2 C26 C27 C28 177(2) . . . . ?
O2 C26 C25 C24 -178(2) . . . . ?
C2 C3 C4 C5 -175(3) . . . . ?
C27 C26 O2 C29 12(4) . . . . ?
C27 C26 C25 C24 0(4) . . . . ?
C24 C23 C28 C27 1(4) . . . . ?
C28 C23 C24 C25 -1(4) . . . . ?
C25 C26 O2 C29 -171(2) . . . . ?
C25 C26 C27 C28 0(4) . . . . ?
C7 C8 C3 C2 174(3) . . . . ?
C7 C8 C3 C4 -1(4) . . . . ?
C7 C6 C5 C4 4(4) . . . . ?
C8 C7 C6 O1 177(2) . . . . ?
C8 C7 C6 C5 -5(4) . . . . ?
C8 C3 C4 C5 0(4) . . . . ?
C3 C4 C5 C6 -1(4) . . . . ?
C10 P1 C12 C13 62.3(16) . . . . ?
C10 P1 C14 C15 63.9(16) . . . . ?
C30 P2 C32 C33 62.1(14) . . . . ?
C30 P2 C34 C35 -177.8(11) . . . . ?
O1 C6 C5 C4 -178(2) . . . . ?
C32 P2 C30 C31 169.3(13) . . . . ?
C32 P2 C34 C35 -64.1(14) . . . . ?
C12 P1 C10 C11 -91.7(15) . . . . ?
C12 P1 C14 C15 -46.8(17) . . . . ?
C14 P1 C10 C11 157.9(13) . . . . ?
C14 P1 C12 C13 171.7(14) . . . . ?
C9 O1 C6 C7 -174(2) . . . . ?
C9 O1 C6 C5 8(4) . . . . ?
C34 P2 C30 C31 -75.8(16) . . . . ?
C34 P2 C32 C33 -50.1(16) . . . . ?
C6 C7 C8 C3 3(4) . . . . ?

loop_
_twin_individual_id
_twin_individual_mass_fraction_refined
1 0.31(4)
2 0.69(4)
